data_9001898
loop_
_publ_author_name
'Tribaudino, M.'
'Benna, P.'
'Bruno, E.'

_publ_section_title
;Structural variations induced by thermal treatment in lead feldspar
 (PbAl2Si2O8) Sample: PbF_L64h, split Pb site
;
_journal_name_full 'American Mineralogist'
_journal_page_first 159
_journal_page_last 166
_journal_volume 83
_journal_year 1998
_chemical_formula_sum 'Al O4 Pb0.5 Si'
_chemical_name_mineral Feldspar
_space_group_IT_number 15
_symmetry_space_group_name_Hall '-I 2yc'
_symmetry_space_group_name_H-M 'I 1 2/c 1'
_cell_angle_alpha 90
_cell_angle_beta 115.29
_cell_angle_gamma 90
_cell_formula_units_Z 16
_cell_length_a 8.405
_cell_length_b 13.063
_cell_length_c 14.344
_cell_volume 1423.950
_database_code_amcsd 0001958
_exptl_crystal_density_diffrn 4.155
_cod_original_formula_sum 'Pb.5 (Al Si) O4'
_cod_database_code 9001898

loop_
_symmetry_equiv_pos_as_xyz
x,y,z
1/2+x,1/2+y,1/2+z
x,-y,1/2+z
1/2+x,1/2-y,+z
-x,y,1/2-z
1/2-x,1/2+y,-z
-x,-y,-z
1/2-x,1/2-y,1/2-z

loop_
_atom_site_aniso_label
_atom_site_aniso_U_11
_atom_site_aniso_U_22
_atom_site_aniso_U_33
_atom_site_aniso_U_12
_atom_site_aniso_U_13
_atom_site_aniso_U_23
Pb* 0.01800 0.11800 0.04900 0.01300 0.01200 0.00100
Pb** 0.01000 0.02500 0.01500 -0.01500 0.00200 -0.00300
Al1o 0.01300 0.00800 0.00700 -0.00400 0.00700 -0.00100
Si1o 0.01300 0.00800 0.00700 -0.00400 0.00700 -0.00100
Al1z 0.00800 0.00800 0.00700 -0.00300 0.00300 -0.00200
Si1z 0.00800 0.00800 0.00700 -0.00300 0.00300 -0.00200
Al2o 0.00600 0.00400 0.01100 0.00100 0.00200 -0.00100
Si2o 0.00600 0.00400 0.01100 0.00100 0.00200 -0.00100
Al2z 0.00600 0.00800 0.01000 0.00000 0.00500 0.00100
Si2z 0.00600 0.00800 0.01000 0.00000 0.00500 0.00100
Oa1 0.02200 0.01200 0.00800 -0.00100 0.01000 0.00000
Oa2 0.01300 0.00500 0.02100 0.00300 0.00400 0.00900
Obo 0.03000 0.01300 0.02400 -0.00800 0.02000 -0.00200
Obz 0.01100 0.02000 0.02800 -0.00400 0.00800 0.00400
Oco 0.01500 0.01900 0.02200 -0.00300 0.01000 0.00200
Ocz 0.01800 0.01700 0.01100 -0.00200 0.00400 -0.00500
Odo 0.02700 0.02300 0.01100 0.00200 0.00800 0.00700
Odz 0.00800 0.02100 0.01500 -0.00100 0.00000 -0.00300

loop_
_atom_site_label
_atom_site_fract_x
_atom_site_fract_y
_atom_site_fract_z
_atom_site_occupancy
_atom_site_type_symbol
_atom_site_attached_hydrogens
Pb* 0.27420 0.00050 0.06950 0.60000 Pb 0
Pb** 0.27100 -0.01360 0.07370 0.40000 Pb 0
Al1o 0.00680 0.17690 0.10910 0.15000 Al 0
Si1o 0.00680 0.17690 0.10910 0.85000 Si 0
Al1z 0.00270 0.17990 0.61620 0.85000 Al 0
Si1z 0.00270 0.17990 0.61620 0.15000 Si 0
Al2o 0.69680 0.11950 0.17200 0.85000 Al 0
Si2o 0.69680 0.11950 0.17200 0.15000 Si 0
Al2z 0.68830 0.11480 0.67340 0.15000 Al 0
Si2z 0.68830 0.11480 0.67340 0.85000 Si 0
Oa1 0.00490 0.13350 0.00030 1.00000 O 0
Oa2 0.59880 -0.00100 0.14560 1.00000 O 0
Obo 0.82560 0.12950 0.10790 1.00000 O 0
Obz 0.81570 0.13000 0.61560 1.00000 O 0
Oco 0.01580 0.30040 0.12070 1.00000 O 0
Ocz 0.02050 0.31090 0.63200 1.00000 O 0
Odo 0.18560 0.12540 0.19640 1.00000 O 0
Odz 0.19580 0.12110 0.70100 1.00000 O 0

loop_
_cod_changelog_entry_id
_cod_changelog_entry_author
_cod_changelog_entry_date
_cod_changelog_entry_text
1
;cod-tools version 3.8.0
Id: cif_guess_AMCSD_atom_types 9581 2023-05-17 12:35:41Z saulius
;
2023-05-18T11:36:51+03:00
;Derived atom types and hydrogen counts
from atom names that follow the AMCSD naming convention
(Wat == water, O-H == hydroxyl).
;
2
;cod-tools version 3.10.1
Id: cif_fix_AMCSD_aniso_labels 10200 2024-08-01 14:09:44Z saulius
;
2024-08-02T12:20:07+03:00
;Changed the following '_atom_site_aniso_label' values:
'Pb'' -> 'Pb*'
;

loop_
_cod_related_entry_id
_cod_related_entry_database
_cod_related_entry_code
1 AMCSD 0001958
